data_7105484
loop_
_publ_author_name
'Tang, Qin'
'Liang, Zhixiong'
'Liu, Jing'
'Xu, Jianbin'
'Miao, Qian'

_publ_section_title
;
 N-heteroquinones: quadruple weak hydrogen bonds and n-channel
 transistors.
;
_journal_issue 17
_journal_name_full 'Chemical communications (Cambridge, England)'
_journal_page_first 2977
_journal_page_last 2979
_journal_paper_doi 10.1039/c001215g
_journal_volume 46
_journal_year 2010
_chemical_formula_sum 'C18 H8 N4 O2'
_chemical_formula_weight 312.28
_chemical_name_systematic
;
?
;
_space_group_IT_number 14
_symmetry_cell_setting monoclinic
_symmetry_space_group_name_Hall '-P 2yn'
_symmetry_space_group_name_H-M 'P 1 21/n 1'
_atom_sites_solution_hydrogens geom
_atom_sites_solution_primary direct
_atom_sites_solution_secondary difmap
_audit_creation_method SHELXL-97
_cell_angle_alpha 90.00
_cell_angle_beta 92.332(4)
_cell_angle_gamma 90.00
_cell_formula_units_Z 2
_cell_length_a 3.8926(2)
_cell_length_b 9.0707(4)
_cell_length_c 18.4339(10)
_cell_measurement_reflns_used 71
_cell_measurement_temperature 296(2)
_cell_measurement_theta_max 45
_cell_measurement_theta_min 45
_cell_volume 650.34(6)
_computing_cell_refinement 'BRUKER APEXII DUO DIFFRACTOMETER'
_computing_data_collection 'BRUKER APEXII DUO DIFFRACTOMETER'
_computing_data_reduction 'BRUKER APEXII DUO DIFFRACTOMETER'
_computing_molecular_graphics 'SIEMENS SHELXTL'
_computing_publication_material 'SIEMENS SHELXTL'
_computing_structure_refinement 'SHELXL-97 (Sheldrick, 2008)'
_computing_structure_solution 'SHELXS-97 (Sheldrick, 2008)'
_diffrn_ambient_temperature 296(2)
_diffrn_measured_fraction_theta_full 0.929
_diffrn_measured_fraction_theta_max 0.930
_diffrn_measurement_device_type 'BRUKER APEXII DUO DIFFRACTOMETER'
_diffrn_measurement_method 'PHI & OMEGA SCAN'
_diffrn_radiation_monochromator graphite
_diffrn_radiation_source 'fine-focus sealed tube'
_diffrn_radiation_type CuK\a
_diffrn_radiation_wavelength 1.54178
_diffrn_reflns_av_R_equivalents 0.0220
_diffrn_reflns_av_sigmaI/netI 0.0212
_diffrn_reflns_limit_h_max 4
_diffrn_reflns_limit_h_min -1
_diffrn_reflns_limit_k_max 10
_diffrn_reflns_limit_k_min -10
_diffrn_reflns_limit_l_max 21
_diffrn_reflns_limit_l_min -21
_diffrn_reflns_number 3495
_diffrn_reflns_theta_full 67.12
_diffrn_reflns_theta_max 67.12
_diffrn_reflns_theta_min 4.80
_exptl_absorpt_coefficient_mu 0.899
_exptl_absorpt_correction_T_max 0.7529
_exptl_absorpt_correction_T_min 0.3044
_exptl_absorpt_correction_type multi-scan
_exptl_crystal_colour yellow
_exptl_crystal_density_diffrn 1.595
_exptl_crystal_density_method 'not measured'
_exptl_crystal_description block
_exptl_crystal_F_000 320
_exptl_crystal_size_max 0.40
_exptl_crystal_size_mid 0.30
_exptl_crystal_size_min 0.20
_refine_diff_density_max 0.215
_refine_diff_density_min -0.262
_refine_diff_density_rms 0.063
_refine_ls_extinction_method none
_refine_ls_goodness_of_fit_ref 1.154
_refine_ls_hydrogen_treatment riding
_refine_ls_matrix_type full
_refine_ls_number_parameters 109
_refine_ls_number_reflns 1088
_refine_ls_number_restraints 0
_refine_ls_restrained_S_all 1.154
_refine_ls_R_factor_all 0.0561
_refine_ls_R_factor_gt 0.0467
_refine_ls_shift/su_max 0.000
_refine_ls_shift/su_mean 0.000
_refine_ls_structure_factor_coef Fsqd
_refine_ls_weighting_details 'calc w=1/[\s^2^(Fo^2^)+(0.1139P)^2^+0.0314P] where P=(Fo^2^+2Fc^2^)/3'
_refine_ls_weighting_scheme calc
_refine_ls_wR_factor_gt 0.1408
_refine_ls_wR_factor_ref 0.1704
_reflns_number_gt 896
_reflns_number_total 1088
_reflns_threshold_expression >2sigma(I)
_cod_data_source_file c001215g.txt
_cod_data_source_block TAPQ
_cod_depositor_comments
;
The following automatic conversions were performed:
'_symmetry_cell_setting' value 'Monoclinic' changed to 'monoclinic'
according to '/home/saulius/struct/CIF-dictionaries/cif_core.dic'
dictionary named 'cif_core.dic' version 2.4.1 from 2010-06-29.

Automatic conversion script
Id: cif_fix_enum 1527 2010-12-29 10:47:43Z saulius 
;
_cod_original_sg_symbol_H-M P2(1)/n
_cod_database_code 7105484

loop_
_symmetry_equiv_pos_as_xyz
'x, y, z'
'-x+1/2, y+1/2, -z+1/2'
'-x, -y, -z'
'x-1/2, -y-1/2, z-1/2'

loop_
_atom_site_label
_atom_site_type_symbol
_atom_site_fract_x
_atom_site_fract_y
_atom_site_fract_z
_atom_site_U_iso_or_equiv
_atom_site_adp_type
_atom_site_occupancy
_atom_site_symmetry_multiplicity
_atom_site_calc_flag
_atom_site_refinement_flags
_atom_site_disorder_assembly
_atom_site_disorder_group
O1 O 0.3700(5) 0.36185(17) 0.39976(8) 0.0663(6) Uani 1 1 d . . .
N1 N 0.2220(4) 0.21074(18) 0.52244(8) 0.0438(5) Uani 1 1 d . . .
N2 N -0.1233(4) 0.36346(16) 0.63154(9) 0.0445(5) Uani 1 1 d . . .
C1 C 0.1958(5) 0.4218(2) 0.44359(10) 0.0448(5) Uani 1 1 d . . .
C2 C 0.1154(5) 0.3487(2) 0.51382(10) 0.0410(5) Uani 1 1 d . . .
C3 C 0.1561(5) 0.1449(2) 0.58623(10) 0.0421(5) Uani 1 1 d . . .
C4 C 0.2546(5) -0.0034(2) 0.59820(11) 0.0484(6) Uani 1 1 d . . .
H4A H 0.3598 -0.0564 0.5620 0.058 Uiso 1 1 calc R . .
C5 C 0.1941(6) -0.0682(2) 0.66309(11) 0.0514(6) Uani 1 1 d . . .
H5A H 0.2577 -0.1659 0.6708 0.062 Uiso 1 1 calc R . .
C6 C 0.0367(6) 0.0104(2) 0.71897(11) 0.0518(6) Uani 1 1 d . . .
H6A H 0.0028 -0.0358 0.7631 0.062 Uiso 1 1 calc R . .
C7 C -0.0659(5) 0.1525(2) 0.70911(11) 0.0477(6) Uani 1 1 d . . .
H7A H -0.1702 0.2028 0.7463 0.057 Uiso 1 1 calc R . .
C8 C -0.0134(5) 0.2236(2) 0.64207(10) 0.0423(5) Uani 1 1 d . . .
C9 C -0.0631(5) 0.4243(2) 0.56832(10) 0.0412(5) Uani 1 1 d . . .

loop_
_atom_site_aniso_label
_atom_site_aniso_U_11
_atom_site_aniso_U_22
_atom_site_aniso_U_33
_atom_site_aniso_U_23
_atom_site_aniso_U_13
_atom_site_aniso_U_12
O1 0.1012(13) 0.0525(10) 0.0476(10) 0.0049(7) 0.0316(8) 0.0201(7)
N1 0.0590(11) 0.0403(9) 0.0322(9) -0.0020(6) 0.0032(6) 0.0016(6)
N2 0.0611(11) 0.0413(10) 0.0315(9) -0.0015(6) 0.0056(6) -0.0005(7)
C1 0.0605(12) 0.0421(11) 0.0323(11) -0.0039(8) 0.0074(8) 0.0026(8)
C2 0.0547(12) 0.0366(10) 0.0319(11) -0.0033(7) 0.0029(8) -0.0005(7)
C3 0.0544(12) 0.0408(11) 0.0310(10) -0.0022(7) 0.0003(7) -0.0030(8)
C4 0.0634(13) 0.0424(11) 0.0393(11) -0.0024(8) 0.0012(8) 0.0029(8)
C5 0.0696(14) 0.0417(10) 0.0427(12) 0.0047(8) -0.0012(9) 0.0015(8)
C6 0.0698(14) 0.0503(12) 0.0352(11) 0.0071(8) 0.0012(8) -0.0044(9)
C7 0.0634(13) 0.0480(12) 0.0321(10) -0.0007(8) 0.0051(8) -0.0030(8)
C8 0.0535(12) 0.0415(10) 0.0317(10) -0.0024(8) 0.0005(7) -0.0033(8)
C9 0.0551(12) 0.0403(11) 0.0282(10) -0.0026(7) 0.0033(7) -0.0015(7)

loop_
_atom_type_symbol
_atom_type_description
_atom_type_scat_dispersion_real
_atom_type_scat_dispersion_imag
_atom_type_scat_source
C C 0.0181 0.0091 'International Tables Vol C Tables 4.2.6.8 and 6.1.1.4'
H H 0.0000 0.0000 'International Tables Vol C Tables 4.2.6.8 and 6.1.1.4'
N N 0.0311 0.0180 'International Tables Vol C Tables 4.2.6.8 and 6.1.1.4'
O O 0.0492 0.0322 'International Tables Vol C Tables 4.2.6.8 and 6.1.1.4'

loop_
_geom_angle_atom_site_label_1
_geom_angle_atom_site_label_2
_geom_angle_atom_site_label_3
_geom_angle
_geom_angle_site_symmetry_1
_geom_angle_site_symmetry_3
_geom_angle_publ_flag
C2 N1 C3 116.85(16) . . ?
C9 N2 C8 116.96(16) . . ?
O1 C1 C2 121.49(18) . . ?
O1 C1 C9 121.39(18) . 3_566 ?
C2 C1 C9 117.07(17) . 3_566 ?
N1 C2 C9 122.03(17) . . ?
N1 C2 C1 116.47(16) . . ?
C9 C2 C1 121.50(18) . . ?
N1 C3 C4 119.76(17) . . ?
N1 C3 C8 120.82(17) . . ?
C4 C3 C8 119.42(18) . . ?
C5 C4 C3 119.48(19) . . ?
C4 C5 C6 121.25(19) . . ?
C7 C6 C5 120.97(18) . . ?
C6 C7 C8 119.78(18) . . ?
N2 C8 C7 119.84(18) . . ?
N2 C8 C3 121.11(17) . . ?
C7 C8 C3 119.06(18) . . ?
N2 C9 C2 122.18(18) . . ?
N2 C9 C1 116.46(17) . 3_566 ?
C2 C9 C1 121.36(18) . 3_566 ?

loop_
_geom_bond_atom_site_label_1
_geom_bond_atom_site_label_2
_geom_bond_distance
_geom_bond_site_symmetry_2
_geom_bond_publ_flag
O1 C1 1.205(2) . ?
N1 C2 1.326(3) . ?
N1 C3 1.353(2) . ?
N2 C9 1.319(3) . ?
N2 C8 1.350(3) . ?
C1 C2 1.499(3) . ?
C1 C9 1.502(3) 3_566 ?
C2 C9 1.421(3) . ?
C3 C4 1.413(3) . ?
C3 C8 1.436(3) . ?
C4 C5 1.362(3) . ?
C5 C6 1.413(3) . ?
C6 C7 1.359(3) . ?
C7 C8 1.416(3) . ?
C9 C1 1.502(3) 3_566 ?
